data_7243314
loop_
_publ_author_name
'Peloquin, Andrew J.'
'McMillen, Colin D.'
'Pennington, William T.'

_publ_section_title
;
 One dimensional halogen bond design: Br&#x22EF;N versus I&#x22EF;N with
 fluoroarenes
;
_journal_issue 35
_journal_name_full CrystEngComm
_journal_page_first 6098
_journal_page_last 6106
_journal_paper_doi 10.1039/D1CE00864A
_journal_volume 23
_journal_year 2021
_chemical_formula_moiety 'Br2 C6 F4, C6 H8 N2'
_chemical_formula_sum 'C12 H8 Br2 F4 N2'
_chemical_formula_weight 416.011
_space_group_crystal_system triclinic
_space_group_IT_number 2
_space_group_name_Hall '-P 1'
_space_group_name_H-M_alt 'P -1'
_symmetry_Int_Tables_number 2
_audit_creation_date 2021-05-25
_audit_creation_method
;
Olex2 1.3
(compiled 2020.11.12 svn.r5f609507 for OlexSys, GUI svn.r6272)
;
_audit_update_record
;
2021-06-27 deposited with the CCDC.	2021-08-02 downloaded from the CCDC.
;
_cell_angle_alpha 83.796(3)
_cell_angle_beta 84.121(3)
_cell_angle_gamma 79.072(3)
_cell_formula_units_Z 1
_cell_length_a 4.8003(2)
_cell_length_b 6.6036(2)
_cell_length_c 10.9521(4)
_cell_measurement_reflns_used 16909
_cell_measurement_temperature 106(8)
_cell_measurement_theta_max 28.9760
_cell_measurement_theta_min 1.8630
_cell_volume 337.69(2)
_computing_cell_refinement 'CrysAlisPro 1.171.40.81a (Rigaku OD, 2020)'
_computing_data_collection 'CrysAlisPro 1.171.40.81a (Rigaku OD, 2020)'
_computing_data_reduction 'CrysAlisPro 1.171.40.81a (Rigaku OD, 2020)'
_computing_molecular_graphics 'Olex2 1.3 (Dolomanov et al., 2009)'
_computing_publication_material 'Olex2 1.3 (Dolomanov et al., 2009)'
_computing_structure_refinement 'olex2.refine 1.3 (Bourhis et al., 2015)'
_computing_structure_solution 'ShelXT (Sheldrick, 2015)'
_diffrn_ambient_environment N~2~
_diffrn_ambient_temperature 106(8)
_diffrn_detector 'Hybrid Pixel Array Detector'
_diffrn_detector_area_resol_mean 10.0000
_diffrn_detector_type HyPix3000
_diffrn_measured_fraction_theta_full 1.0000
_diffrn_measured_fraction_theta_max 0.9699
_diffrn_measurement_details
;
List of Runs (angles in degrees, time in seconds):

  # Type    Start    End  Width  t~exp~   \w     \q     \k     \f   Frames
#--------------------------------------------------------------------------
  1  \w    -13.00  83.00   0.50    0.31    --   14.30  77.00 -90.00  192
  2  \w    -13.00  83.00   0.50    0.31    --   14.30  77.00 -60.00  192
  3  \w    -13.00  84.00   0.50    0.31    --   14.30  78.00 134.00  194
  4  \w     -8.00  82.00   0.50    0.31    --   14.30  61.00 150.00  180
  5  \w     -3.00  82.00   0.50    0.31    --   14.30  45.00 120.00  170
  6  \w     -3.00  82.00   0.50    0.31    --   14.30  45.00  90.00  170
  7  \w    -16.00  89.00   0.50    0.31    --   14.30  15.00 150.00  210
  8  \w    -16.00  89.00   0.50    0.31    --   14.30  15.00  60.00  210
  9  \w    -62.00   6.00   0.50    0.31    --   14.30   0.00 -30.00  136
 10  \w    -16.00  89.00   0.50    0.31    --   14.30  15.00 -60.00  210
 11  \w    -62.00  90.00   0.50    0.31    --   14.30   0.00 -90.00  304
 12  \w    -62.00  90.00   0.50    0.31    --   14.30   0.00 -60.00  304
 13  \w    -62.00  90.00   0.50    0.31    --   14.30   0.00-120.00  304
 14  \w    -62.00  90.00   0.50    0.31    --   14.30   0.00-180.00  304
 15  \w    -62.00  90.00   0.50    0.31    --   14.30   0.00-150.00  304
 16  \w    -66.00  -9.00   0.50    0.31    --  -15.63 125.00 -60.00  114
 17  \w    -66.00  -9.00   0.50    0.31    --  -15.63 125.00 -90.00  114
 18  \w    -66.00  -9.00   0.50    0.31    --  -15.63 125.00-150.00  114
 19  \w    -66.00  -9.00   0.50    0.31    --  -15.63 125.00 -30.00  114
 20  \w    -66.00  -9.00   0.50    0.31    --  -15.63 125.00  60.00  114
 21  \w    -66.00  -9.00   0.50    0.31    --  -15.63 125.00 150.00  114
 22  \w    -43.00  54.00   0.50    0.31    --  -15.63  78.00 134.00  194
 23  \w    -42.00  53.00   0.50    0.31    --  -15.63  77.00  60.00  190
 24  \w    -28.00  53.00   0.50    0.31    --  -15.63  30.00 -60.00  162
 25  \w    -28.00  53.00   0.50    0.31    --  -15.63  30.00 -90.00  162
 26  \w    -60.00   3.00   0.50    0.31    --   14.30 -15.00   0.00  126
 27  \w    -54.00  14.00   0.50    0.31    --   14.30 -30.00 -60.00  136
 28  \w    -53.00  37.00   0.50    0.31    --   14.30 -61.00 -30.00  180
 29  \w    -55.00  42.00   0.50    0.31    --   14.30 -78.00   8.00  194
 30  \w    -54.00  14.00   0.50    0.31    --   14.30 -30.00  60.00  136
 31  \w    -60.00   3.00   0.50    0.31    --   14.30 -15.00 150.00  126
 32  \w    -84.00  -3.00   0.50    0.31    --  -15.63 -30.00 150.00  162
 33  \w    -82.00   2.00   0.50    0.31    --  -15.63 -45.00 150.00  168
 34  \w    -84.00  12.00   0.50    0.31    --  -15.63 -78.00   8.00  192
 35  \w    -82.00   2.00   0.50    0.31    --  -15.63 -45.00 -90.00  168
 36  \w      9.00  65.00   0.50    0.31    --   14.30-125.00 -30.00  112
 37  \w      9.00  65.00   0.50    0.31    --   14.30-125.00-150.00  112
 38  \w      9.00  65.00   0.50    0.31    --   14.30-125.00 -90.00  112
 39  \w      9.00  65.00   0.50    0.31    --   14.30-125.00 -60.00  112
 40  \w      9.00  65.00   0.50    0.31    --   14.30-125.00 120.00  112
 41  \w    -38.00  47.00   0.50    0.31    --   14.30 -94.00 150.00  170
 42  \w    -38.00  17.00   0.50    0.31    --  -15.63 -94.00 -30.00  110
 43  \w    -38.00  17.00   0.50    0.31    --  -15.63 -94.00   0.00  110
 44  \w    -38.00  17.00   0.50    0.31    --  -15.63 -94.00 120.00  110
 45  \w    -38.00  17.00   0.50    0.31    --  -15.63 -94.00 -60.00  110
 46  \w    -38.00  17.00   0.50    0.31    --  -15.63 -94.00-180.00  110
;
_diffrn_measurement_device 'four-circle diffractometer'
_diffrn_measurement_device_type 'XtaLAB Synergy, Single source at offset/far, HyPix3000'
_diffrn_measurement_method '\w scans'
_diffrn_orient_matrix_type 'CrysAlisPro convention (1999,Acta A55,543-557)'
_diffrn_orient_matrix_UB_11 0.0781268000
_diffrn_orient_matrix_UB_12 -0.0996436000
_diffrn_orient_matrix_UB_13 0.0171648000
_diffrn_orient_matrix_UB_21 -0.0977868000
_diffrn_orient_matrix_UB_22 -0.0099683000
_diffrn_orient_matrix_UB_23 0.0524630000
_diffrn_orient_matrix_UB_31 -0.0845109000
_diffrn_orient_matrix_UB_32 -0.0451484000
_diffrn_orient_matrix_UB_33 -0.0350296000
_diffrn_radiation_monochromator mirror
_diffrn_radiation_probe x-ray
_diffrn_radiation_type 'Mo K\a'
_diffrn_radiation_wavelength 0.71073
_diffrn_reflns_av_R_equivalents 0.0872
_diffrn_reflns_av_unetI/netI 0.0395
_diffrn_reflns_Laue_measured_fraction_full 1.0000
_diffrn_reflns_Laue_measured_fraction_max 0.9699
_diffrn_reflns_limit_h_max 6
_diffrn_reflns_limit_h_min -6
_diffrn_reflns_limit_k_max 8
_diffrn_reflns_limit_k_min -8
_diffrn_reflns_limit_l_max 14
_diffrn_reflns_limit_l_min -14
_diffrn_reflns_number 23811
_diffrn_reflns_point_group_measured_fraction_full 1.0000
_diffrn_reflns_point_group_measured_fraction_max 0.9699
_diffrn_reflns_theta_full 25.2417
_diffrn_reflns_theta_max 29.17
_diffrn_reflns_theta_min 1.88
_diffrn_source 'micro-focus sealed X-ray tube'
_diffrn_source_type 'PhotonJet (Mo) X-ray Source'
_exptl_absorpt_coefficient_mu 6.037
_exptl_absorpt_correction_T_max 0.483
_exptl_absorpt_correction_T_min 0.040
_exptl_absorpt_correction_type gaussian
_exptl_absorpt_process_details
;
CrysAlisPro 1.171.40.81a (Rigaku Oxford Diffraction, 2020)
Numerical absorption correction based on gaussian integration over
a multifaceted crystal model
Empirical absorption correction using spherical harmonics,
implemented in SCALE3 ABSPACK scaling algorithm.
;
_exptl_crystal_density_diffrn 2.046
_exptl_crystal_description block
_exptl_crystal_F_000 199.711
_exptl_crystal_size_max 0.688
_exptl_crystal_size_mid 0.475
_exptl_crystal_size_min 0.349
_refine_diff_density_max 0.5187
_refine_diff_density_min -0.7372
_refine_diff_density_rms 0.1336
_refine_ls_d_res_high 0.7292
_refine_ls_d_res_low 10.8495
_refine_ls_goodness_of_fit_ref 1.0432
_refine_ls_hydrogen_treatment constr
_refine_ls_matrix_type full
_refine_ls_number_constraints 6
_refine_ls_number_parameters 92
_refine_ls_number_reflns 1770
_refine_ls_number_restraints 0
_refine_ls_restrained_S_all 1.0432
_refine_ls_R_factor_all 0.0329
_refine_ls_R_factor_gt 0.0280
_refine_ls_shift/su_max 0.0001
_refine_ls_shift/su_mean 0.0000
_refine_ls_structure_factor_coef Fsqd
_refine_ls_weighting_details 'w=1/[\s^2^(Fo^2^)+(0.0297P)^2^+0.0849P] where P=(Fo^2^+2Fc^2^)/3'
_refine_ls_weighting_scheme calc
_refine_ls_wR_factor_gt 0.0614
_refine_ls_wR_factor_ref 0.0626
_reflns_Friedel_coverage 0.0
_reflns_limit_h_max 6
_reflns_limit_h_min -6
_reflns_limit_k_max 8
_reflns_limit_k_min -8
_reflns_limit_l_max 14
_reflns_limit_l_min 0
_reflns_number_gt 1586
_reflns_number_total 1770
_reflns_threshold_expression I>=2u(I)
_cod_data_source_file d1ce00864a2.cif
_cod_data_source_block Br2F4bz_25Me2pyrz
_cod_depositor_comments 'Adding full bibliography for 7243307--7243335.cif.'
_cod_database_code 7243314
_chemical_oxdiff_formula (Br2F4C6)(N2C6H8)
_chemical_oxdiff_usercomment (I2F8bph)(Me3pyrz)
_reflns_odcompleteness_completeness 100.00
_reflns_odcompleteness_iscentric 1
_reflns_odcompleteness_theta 28.22
_olex2_refinement_description
;
1.a Aromatic/amide H refined with riding coordinates:
 C5(H5)
1.b Idealised Me refined as rotating group:
 C6(H6a,H6b,H6c)
;
_olex2_submission_special_instructions 'No special instructions were received'
_oxdiff_exptl_absorpt_empirical_details
;
Empirical correction (ABSPACK) includes:
- Absorption correction using spherical harmonics
- Frame scaling
;
_oxdiff_exptl_absorpt_empirical_full_max 1.333
_oxdiff_exptl_absorpt_empirical_full_min 0.771

loop_
_space_group_symop_id
_space_group_symop_operation_xyz
1 x,y,z
2 -x,-y,-z

loop_
_atom_site_label
_atom_site_type_symbol
_atom_site_fract_x
_atom_site_fract_y
_atom_site_fract_z
_atom_site_U_iso_or_equiv
_atom_site_adp_type
_atom_site_occupancy
_atom_site_refinement_flags_posn
Br1 Br 0.74002(5) 0.18180(3) 0.72831(2) 0.02074(9) Uani 1.000000 .
F1 F 0.2805(3) 0.39108(19) 0.55795(13) 0.0238(3) Uani 1.000000 .
F2 F 0.0818(3) 0.2408(2) 0.37285(13) 0.0269(3) Uani 1.000000 .
C1 C 0.6035(5) 0.0792(4) 0.5972(2) 0.0200(5) Uani 1.000000 .
C2 C 0.3914(5) 0.1973(3) 0.5300(2) 0.0190(5) Uani 1.000000 .
C3 C 0.2896(5) 0.1206(3) 0.4353(2) 0.0190(5) Uani 1.000000 .
N1 N 0.9375(4) 0.3597(3) 0.92573(19) 0.0206(4) Uani 1.000000 .
C4 C 0.8403(5) 0.3569(3) 1.0443(2) 0.0198(5) Uani 1.000000 .
C5 C 1.0952(5) 0.5014(4) 0.8824(2) 0.0214(5) Uani 1.000000 .
H5 H 1.1650(5) 0.5060(4) 0.8000(2) 0.0257(6) Uiso 1.000000 R
C6 C 0.6618(6) 0.1987(4) 1.0949(3) 0.0280(6) Uani 1.000000 .
H6a H 0.512(3) 0.203(2) 1.0423(10) 0.0420(9) Uiso 1.000000 GR
H6b H 0.7786(10) 0.0633(5) 1.0986(17) 0.0420(9) Uiso 1.000000 GR
H6c H 0.580(3) 0.2284(18) 1.1762(7) 0.0420(9) Uiso 1.000000 GR

loop_
_atom_site_aniso_label
_atom_site_aniso_U_11
_atom_site_aniso_U_22
_atom_site_aniso_U_33
_atom_site_aniso_U_12
_atom_site_aniso_U_13
_atom_site_aniso_U_23
Br1 0.02398(14) 0.02109(13) 0.01973(14) -0.00640(9) -0.00415(9) -0.00708(9)
F1 0.0289(8) 0.0148(6) 0.0281(8) -0.0000(6) -0.0045(6) -0.0084(6)
F2 0.0308(8) 0.0225(7) 0.0276(8) 0.0023(6) -0.0134(6) -0.0052(6)
C1 0.0234(12) 0.0198(11) 0.0190(12) -0.0079(9) -0.0009(9) -0.0055(9)
C2 0.0230(12) 0.0156(10) 0.0186(12) -0.0038(9) 0.0014(9) -0.0057(9)
C3 0.0197(12) 0.0194(11) 0.0180(12) -0.0019(9) -0.0041(9) -0.0026(9)
N1 0.0249(11) 0.0166(9) 0.0222(11) -0.0038(8) -0.0066(8) -0.0056(8)
C4 0.0202(12) 0.0170(10) 0.0232(13) -0.0034(9) -0.0067(9) -0.0018(9)
C5 0.0242(12) 0.0224(11) 0.0175(12) -0.0016(9) -0.0039(9) -0.0038(9)
C6 0.0287(14) 0.0223(12) 0.0347(15) -0.0090(10) -0.0048(11) 0.0002(11)

loop_
_atom_type_symbol
_atom_type_scat_dispersion_real
_atom_type_scat_dispersion_imag
_atom_type_scat_Cromer_Mann_a1
_atom_type_scat_Cromer_Mann_a2
_atom_type_scat_Cromer_Mann_a3
_atom_type_scat_Cromer_Mann_a4
_atom_type_scat_Cromer_Mann_b1
_atom_type_scat_Cromer_Mann_b2
_atom_type_scat_Cromer_Mann_b3
_atom_type_scat_Cromer_Mann_b4
_atom_type_scat_Cromer_Mann_c
_atom_type_scat_source
_atom_type_scat_dispersion_source
H 0.00000 0.00000 0.49300 0.32291 0.14019 0.04081 10.51090 26.12570 3.14236 57.79970 0.0030380000826 'International Tables Volume C Table 6.1.1.4 (pp. 500-502)' 'Henke, Gullikson and Davis, At. Data and Nucl. Data Tables, 1993, 54, 2'
C 0.00347 0.00161 2.31000 1.02000 1.58860 0.86500 20.84390 10.20750 0.56870 51.65120 0.215599998832 'International Tables Volume C Table 6.1.1.4 (pp. 500-502)' 'Henke, Gullikson and Davis, At. Data and Nucl. Data Tables, 1993, 54, 2'
F 0.01794 0.01033 3.53920 2.64120 1.51700 1.02430 10.28250 4.29440 0.26150 26.14760 0.277599990368 'International Tables Volume C Table 6.1.1.4 (pp. 500-502)' 'Henke, Gullikson and Davis, At. Data and Nucl. Data Tables, 1993, 54, 2'
Br -0.28346 2.55990 17.17890 5.23580 5.63770 3.98510 2.17230 16.57960 0.26090 41.43280 2.95569992065 'International Tables Volume C Table 6.1.1.4 (pp. 500-502)' 'Henke, Gullikson and Davis, At. Data and Nucl. Data Tables, 1993, 54, 2'
N 0.00653 0.00323 12.21260 3.13220 2.01250 1.16630 0.00570 9.89330 28.99750 0.58260 -11.5290002823 'International Tables Volume C Table 6.1.1.4 (pp. 500-502)' 'Henke, Gullikson and Davis, At. Data and Nucl. Data Tables, 1993, 54, 2'

loop_
_exptl_crystal_face_index_h
_exptl_crystal_face_index_k
_exptl_crystal_face_index_l
_exptl_crystal_face_perp_dist
-1 -1 0 0.2630
-1 -1 1 0.2116
-1 -1 2 0.1872
1 1 -2 0.2167
-2 -1 2 0.1772
2 1 -2 0.2023
-2 -1 1 0.1879
-1 0 2 0.1757
1 0 -2 0.1737
2 1 -1 0.2068
-2 -1 -1 0.2318
1 0 -1 0.1893
2 1 1 0.2725
2 0 -1 0.2100
-2 0 1 0.1855
0 -1 -2 0.2777
-1 -1 -2 0.3132
-1 0 0 0.2093
-2 1 2 0.1988
0 1 2 0.3262
1 0 0 0.2361
2 -1 -2 0.1786
2 -2 -1 0.2211
-1 0 -1 0.2344
-2 1 -1 0.2386
-1 1 0 0.2428
-1 2 1 0.2395
2 -1 1 0.2464
1 0 1 0.2752
1 -2 -1 0.2313
-2 2 -1 0.2516
2 -2 1 0.2370
0 -2 -1 0.2902
-1 1 -1 0.2562
0 2 1 0.3112
1 -2 2 0.2409
-1 0 -2 0.2380
-1 1 -2 0.2517
1 0 2 0.2889
0 -2 1 0.2357
0 2 -1 0.2289
0 1 -1 0.2026
0 -1 1 0.2092
0 -1 2 0.2028
0 1 -2 0.1919
0 0 1 0.2065
0 0 -1 0.2145

loop_
_geom_angle_atom_site_label_1
_geom_angle_atom_site_label_2
_geom_angle_atom_site_label_3
_geom_angle
_geom_angle_site_symmetry_1
_geom_angle_site_symmetry_3
_geom_angle_publ_flag
C2 C1 Br1 121.61(18) . . ?
C3 C1 Br1 121.00(19) 2_656 . ?
C3 C1 C2 117.4(2) 2_656 . ?
C1 C2 F1 119.7(2) . . ?
C3 C2 F1 118.9(2) . . ?
C3 C2 C1 121.4(2) . . ?
C1 C3 F2 119.4(2) 2_656 . ?
C2 C3 F2 119.3(2) . . ?
C2 C3 C1 121.2(2) . 2_656 ?
C5 N1 C4 117.4(2) . . ?
C5 C4 N1 120.0(2) 2_767 . ?
C6 C4 N1 118.2(2) . . ?
C6 C4 C5 121.7(2) . 2_767 ?
C4 C5 N1 122.6(2) 2_767 . ?

loop_
_geom_bond_atom_site_label_1
_geom_bond_atom_site_label_2
_geom_bond_distance
_geom_bond_site_symmetry_2
_geom_bond_publ_flag
Br1 C1 1.877(2) . ?
F1 C2 1.345(2) . ?
F2 C3 1.347(3) . ?
C1 C2 1.384(3) . ?
C1 C3 1.392(3) 2_656 ?
C2 C3 1.372(3) . ?
N1 C4 1.334(3) . ?
N1 C5 1.332(3) . ?
C4 C5 1.392(3) 2_767 ?
C4 C6 1.500(3) . ?

loop_
_geom_torsion_atom_site_label_1
_geom_torsion_atom_site_label_2
_geom_torsion_atom_site_label_3
_geom_torsion_atom_site_label_4
_geom_torsion
_geom_torsion_site_symmetry_1
_geom_torsion_site_symmetry_2
_geom_torsion_site_symmetry_3
_geom_torsion_site_symmetry_4
_geom_torsion_publ_flag
Br1 C1 C2 F1 0.5(2) . . . . ?
Br1 C1 C2 C3 -179.09(18) . . . . ?
Br1 C1 C3 F2 -1.0(2) . . 2_656 2_656 ?
Br1 C1 C3 C2 179.10(18) . . 2_656 2_656 ?
F1 C2 C1 C3 179.8(2) . . . 2_656 ?
F1 C2 C3 F2 0.0(2) . . . . ?
F1 C2 C3 C1 -179.8(2) . . . 2_656 ?
F2 C3 C1 C2 -179.7(2) . . 2_656 2_656 ?
F2 C3 C2 C1 179.6(2) . . . . ?
C1 C2 C3 C1 -0.2(2) . . . 2_656 ?
C1 C3 C2 C1 -0.2(2) 2_656 . . . ?
N1 C4 C5 N1 0.0(2) . . 2_767 2_767 ?
N1 C5 C4 N1 -0.0(2) . . 2_767 2_767 ?
N1 C5 C4 C6 179.9(2) . . 2_767 2_767 ?

loop_
_exptl_oxdiff_crystal_face_indexfrac_h
_exptl_oxdiff_crystal_face_indexfrac_k
_exptl_oxdiff_crystal_face_indexfrac_l
_exptl_oxdiff_crystal_face_x
_exptl_oxdiff_crystal_face_y
_exptl_oxdiff_crystal_face_z
-1.0000 -1.0000 -0.0000 0.0215 0.1078 0.1297
-1.0000 -1.0000 1.0000 0.0387 0.1602 0.0946
-1.0000 -1.0000 2.0000 0.0558 0.2127 0.0596
1.0000 1.0000 -2.0000 -0.0558 -0.2127 -0.0596
-2.0000 -1.0000 2.0000 -0.0223 0.3105 0.1441
2.0000 1.0000 -2.0000 0.0223 -0.3105 -0.1441
-2.0000 -1.0000 1.0000 -0.0394 0.2580 0.1791
-1.0000 0.0000 2.0000 -0.0438 0.2027 0.0145
1.0000 -0.0000 -2.0000 0.0438 -0.2027 -0.0145
2.0000 1.0000 -1.0000 0.0394 -0.2580 -0.1791
-2.0000 -1.0000 -1.0000 -0.0738 0.1531 0.2492
1.0000 -0.0000 -1.0000 0.0610 -0.1502 -0.0495
2.0000 1.0000 1.0000 0.0738 -0.1531 -0.2492
2.0000 -0.0000 -1.0000 0.1391 -0.2480 -0.1340
-2.0000 0.0000 1.0000 -0.1391 0.2480 0.1340
-0.0000 -1.0000 -2.0000 0.0653 -0.0950 0.1152
-1.0000 -1.0000 -2.0000 -0.0128 0.0028 0.1997
-1.0000 0.0000 0.0000 -0.0781 0.0978 0.0845
-2.0000 1.0000 2.0000 -0.2216 0.2905 0.0538
0.0000 1.0000 2.0000 -0.0653 0.0950 -0.1152
1.0000 -0.0000 -0.0000 0.0781 -0.0978 -0.0845
2.0000 -1.0000 -2.0000 0.2216 -0.2905 -0.0538
2.0000 -2.0000 -1.0000 0.3384 -0.2281 -0.0437
-1.0000 -0.0000 -1.0000 -0.0953 0.0453 0.1195
-2.0000 1.0000 -1.0000 -0.2731 0.1331 0.1589
-1.0000 1.0000 0.0000 -0.1778 0.0878 0.0394
-1.0000 2.0000 1.0000 -0.2602 0.1303 -0.0408
2.0000 -1.0000 1.0000 0.2731 -0.1331 -0.1589
1.0000 0.0000 1.0000 0.0953 -0.0453 -0.1195
1.0000 -2.0000 -1.0000 0.2602 -0.1303 0.0408
-2.0000 2.0000 -1.0000 -0.3727 0.1232 0.1138
2.0000 -2.0000 1.0000 0.3727 -0.1232 -0.1138
0.0000 -2.0000 -1.0000 0.1821 -0.0325 0.1253
-1.0000 1.0000 -1.0000 -0.1949 0.0354 0.0744
-0.0000 2.0000 1.0000 -0.1821 0.0325 -0.1253
1.0000 -2.0000 2.0000 0.3117 0.0271 -0.0643
-1.0000 -0.0000 -2.0000 -0.1125 -0.0071 0.1546
-1.0000 1.0000 -2.0000 -0.2121 -0.0171 0.1094
1.0000 0.0000 2.0000 0.1125 0.0071 -0.1546
0.0000 -2.0000 1.0000 0.2165 0.0724 0.0553
-0.0000 2.0000 -1.0000 -0.2165 -0.0724 -0.0553
-0.0000 1.0000 -1.0000 -0.1168 -0.0624 -0.0101
0.0000 -1.0000 1.0000 0.1168 0.0624 0.0101
0.0000 -1.0000 2.0000 0.1340 0.1149 -0.0249
-0.0000 1.0000 -2.0000 -0.1340 -0.1149 0.0249
0.0000 0.0000 1.0000 0.0172 0.0525 -0.0350
-0.0000 -0.0000 -1.0000 -0.0172 -0.0525 0.0350
